data_2228870
loop_
_publ_author_name
'Kawahata, Masatoshi'
'Yasuike, Shuji'
'Kinebuchi, Izumi'
'Yamaguchi, Kentaro'
'Kurita, Jyoji'

_publ_section_title
;
 {2-[(Dimethylamino)methyl]phenyl}bis(4-methylphenyl)bismuthane
;
_journal_coeditor_code SI2298
_journal_issue 1
_journal_name_full 'Acta Crystallographica Section E'
_journal_page_first m25
_journal_paper_doi 10.1107/S1600536810043655
_journal_volume 67
_journal_year 2011
_chemical_formula_iupac '[Bi (C7 H7)2 (C9 H12 N)]'
_chemical_formula_moiety 'C23 H26 Bi N'
_chemical_formula_sum 'C23 H26 Bi N'
_chemical_formula_weight 525.43
_chemical_name_systematic
;
{2-[(Dimethylamino)methyl]phenyl}bis(4-methylphenyl)bismuthane
;
_space_group_IT_number 4
_symmetry_cell_setting monoclinic
_symmetry_space_group_name_Hall 'P 2yb'
_symmetry_space_group_name_H-M 'P 1 21 1'
_atom_sites_solution_hydrogens geom
_atom_sites_solution_primary direct
_atom_sites_solution_secondary difmap
_audit_creation_method SHELXL97
_cell_angle_alpha 90.00
_cell_angle_beta 93.073(2)
_cell_angle_gamma 90.00
_cell_formula_units_Z 2
_cell_length_a 6.0991(12)
_cell_length_b 19.630(4)
_cell_length_c 8.3699(16)
_cell_measurement_reflns_used 3137
_cell_measurement_temperature 100
_cell_measurement_theta_max 26.86
_cell_measurement_theta_min 2.44
_cell_volume 1000.6(3)
_computing_cell_refinement 'SAINT (Bruker, 2005)'
_computing_data_collection 'APEX2 (Bruker, 2005)'
_computing_data_reduction 'SAINT (Bruker, 2005)'
_computing_molecular_graphics 'ORTEP-3 for Windows (Farrugia, 1997)'
_computing_publication_material 'WinGX (Farrugia, 1999)'
_computing_structure_refinement 'SHELXL97 (Sheldrick, 2008)'
_computing_structure_solution 'SHELXS97 (Sheldrick, 2008)'
_diffrn_ambient_temperature 100
_diffrn_measured_fraction_theta_full 0.993
_diffrn_measured_fraction_theta_max 0.920
_diffrn_measurement_device_type 'Bruker APEXII CCD area-detector'
_diffrn_measurement_method '\f and \w'
_diffrn_radiation_monochromator graphite
_diffrn_radiation_source 'fine-focus sealed tube'
_diffrn_radiation_type MoK\a
_diffrn_radiation_wavelength 0.71073
_diffrn_reflns_av_R_equivalents 0.0160
_diffrn_reflns_av_sigmaI/netI 0.0365
_diffrn_reflns_limit_h_max 7
_diffrn_reflns_limit_h_min -7
_diffrn_reflns_limit_k_max 24
_diffrn_reflns_limit_k_min -22
_diffrn_reflns_limit_l_max 5
_diffrn_reflns_limit_l_min -10
_diffrn_reflns_number 4908
_diffrn_reflns_theta_full 25.00
_diffrn_reflns_theta_max 27.04
_diffrn_reflns_theta_min 2.07
_diffrn_standards_decay_% 0
_diffrn_standards_number 0
_exptl_absorpt_coefficient_mu 8.814
_exptl_absorpt_correction_T_max 0.9170
_exptl_absorpt_correction_T_min 0.2716
_exptl_absorpt_correction_type multi-scan
_exptl_absorpt_process_details '(SADABS; Sheldrick, 1996)'
_exptl_crystal_colour colourless
_exptl_crystal_density_diffrn 1.744
_exptl_crystal_density_method 'not measured'
_exptl_crystal_description prismatic
_exptl_crystal_F_000 508
_exptl_crystal_size_max 0.20
_exptl_crystal_size_mid 0.08
_exptl_crystal_size_min 0.01
_refine_diff_density_max 0.858
_refine_diff_density_min -0.593
_refine_ls_abs_structure_details 'Flack (1983), with 1544 Friedel pairs'
_refine_ls_abs_structure_Flack 0.412(7)
_refine_ls_extinction_method none
_refine_ls_goodness_of_fit_ref 0.995
_refine_ls_hydrogen_treatment constr
_refine_ls_matrix_type full
_refine_ls_number_parameters 231
_refine_ls_number_reflns 3626
_refine_ls_number_restraints 1
_refine_ls_restrained_S_all 0.995
_refine_ls_R_factor_all 0.0221
_refine_ls_R_factor_gt 0.0192
_refine_ls_shift/su_max 0.001
_refine_ls_shift/su_mean 0.000
_refine_ls_structure_factor_coef Fsqd
_refine_ls_weighting_details 'w = 1/[\s^2^(Fo^2^)+(0.0116P)^2^] where P=(Fo^2^+2Fc^2^)/3'
_refine_ls_weighting_scheme calc
_refine_ls_wR_factor_gt 0.0362
_refine_ls_wR_factor_ref 0.0370
_reflns_number_gt 3410
_reflns_number_total 3626
_reflns_threshold_expression I>2\s(I)
_cod_data_source_file si2298.cif
_cod_data_source_block I
_cod_original_sg_symbol_Hall P2yb
_cod_original_sg_symbol_H-M 'P 21'
_cod_database_code 2228870
_cod_database_fobs_code 2228870

loop_
_symmetry_equiv_pos_as_xyz
'x, y, z'
'-x, y+1/2, -z'

loop_
_atom_site_type_symbol
_atom_site_label
_atom_site_fract_x
_atom_site_fract_y
_atom_site_fract_z
_atom_site_U_iso_or_equiv
_atom_site_adp_type
_atom_site_calc_flag
_atom_site_refinement_flags
_atom_site_occupancy
_atom_site_disorder_assembly
_atom_site_disorder_group
C C1 0.6751(8) 0.6439(2) 0.4839(6) 0.0163(10) Uani d . 1 . .
C C2 0.8412(8) 0.6254(3) 0.5966(6) 0.0230(12) Uani d . 1 . .
C C3 0.8193(8) 0.5693(3) 0.6955(6) 0.0232(12) Uani d . 1 . .
C C4 0.6268(8) 0.5298(2) 0.6864(6) 0.0204(11) Uani d . 1 . .
C C5 0.4595(8) 0.5495(2) 0.5785(6) 0.0216(11) Uani d . 1 . .
C C6 0.4845(8) 0.6055(2) 0.4787(6) 0.0199(11) Uani d . 1 . .
C C7 0.6102(9) 0.4657(2) 0.7843(6) 0.0261(12) Uani d . 1 . .
C C8 0.9474(8) 0.7916(2) 0.4269(6) 0.0169(11) Uani d . 1 . .
C C9 0.8880(8) 0.8577(2) 0.4634(6) 0.0181(11) Uani d . 1 . .
C C10 1.0307(8) 0.9002(2) 0.5535(6) 0.0185(11) Uani d . 1 . .
C C11 1.2387(8) 0.8775(2) 0.6077(6) 0.0158(10) Uani d . 1 . .
C C12 1.2973(8) 0.8115(2) 0.5681(6) 0.0190(11) Uani d . 1 . .
C C13 1.1561(8) 0.7696(2) 0.4794(6) 0.0176(11) Uani d . 1 . .
C C14 1.3902(8) 0.9223(2) 0.7087(6) 0.0240(12) Uani d . 1 . .
C C15 0.9686(7) 0.6605(2) 0.1743(5) 0.0134(10) Uani d . 1 . .
C C16 0.9732(8) 0.5895(2) 0.2016(6) 0.0197(11) Uani d . 1 . .
C C17 1.1305(9) 0.5485(3) 0.1324(6) 0.0248(12) Uani d . 1 . .
C C18 1.2779(9) 0.5775(3) 0.0349(7) 0.0286(13) Uani d . 1 . .
C C19 1.2694(8) 0.6474(3) 0.0021(6) 0.0220(11) Uani d . 1 . .
C C20 1.1185(18) 0.6885(5) 0.0734(12) 0.019(2) Uani d . 1 . .
C C21 1.1160(17) 0.7642(5) 0.0378(11) 0.0148(19) Uani d . 1 . .
C C22 0.9016(9) 0.8666(2) 0.0186(6) 0.0234(12) Uani d . 1 . .
C C23 0.7809(8) 0.7669(2) -0.1263(6) 0.0248(12) Uani d . 1 . .
N N1 0.8969(6) 0.79253(18) 0.0204(5) 0.0154(9) Uani d . 1 . .
Bi Bi1 0.70642(2) 0.72364(2) 0.286635(16) 0.01465(4) Uani d . 1 . .
H H2 0.9692 0.6512 0.6057 0.028 Uiso calc R 1 . .
H H3 0.9333 0.5577 0.7687 0.028 Uiso calc R 1 . .
H H5 0.3285 0.5251 0.5724 0.026 Uiso calc R 1 . .
H H6 0.3698 0.6174 0.4065 0.024 Uiso calc R 1 . .
H H7A 0.6739 0.4284 0.7290 0.039 Uiso calc R 1 . .
H H7B 0.4586 0.4560 0.8001 0.039 Uiso calc R 1 . .
H H7C 0.6874 0.4719 0.8863 0.039 Uiso calc R 1 . .
H H9 0.7511 0.8741 0.4273 0.022 Uiso calc R 1 . .
H H10 0.9866 0.9442 0.5778 0.022 Uiso calc R 1 . .
H H12 1.4351 0.7952 0.6022 0.023 Uiso calc R 1 . .
H H13 1.2011 0.7258 0.4542 0.021 Uiso calc R 1 . .
H H14A 1.3614 0.9164 0.8195 0.036 Uiso calc R 1 . .
H H14B 1.3662 0.9691 0.6790 0.036 Uiso calc R 1 . .
H H14C 1.5398 0.9102 0.6922 0.036 Uiso calc R 1 . .
H H16 0.8711 0.5698 0.2661 0.024 Uiso calc R 1 . .
H H17 1.1347 0.5019 0.1524 0.030 Uiso calc R 1 . .
H H18 1.3842 0.5506 -0.0097 0.034 Uiso calc R 1 . .
H H19 1.3657 0.6663 -0.0680 0.026 Uiso calc R 1 . .
H H21A 1.1975 0.7878 0.1237 0.018 Uiso calc R 1 . .
H H21B 1.1904 0.7721 -0.0600 0.018 Uiso calc R 1 . .
H H22A 0.9813 0.8819 -0.0705 0.035 Uiso calc R 1 . .
H H22B 0.9724 0.8829 0.1163 0.035 Uiso calc R 1 . .
H H22C 0.7541 0.8837 0.0086 0.035 Uiso calc R 1 . .
H H23A 0.8557 0.7820 -0.2180 0.037 Uiso calc R 1 . .
H H23B 0.6332 0.7840 -0.1326 0.037 Uiso calc R 1 . .
H H23C 0.7782 0.7180 -0.1241 0.037 Uiso calc R 1 . .

loop_
_atom_site_aniso_label
_atom_site_aniso_U_11
_atom_site_aniso_U_22
_atom_site_aniso_U_33
_atom_site_aniso_U_12
_atom_site_aniso_U_13
_atom_site_aniso_U_23
C1 0.019(3) 0.015(2) 0.015(3) 0.001(2) 0.003(2) 0.000(2)
C2 0.019(3) 0.030(3) 0.019(3) -0.007(2) 0.002(2) -0.002(2)
C3 0.024(3) 0.028(3) 0.018(3) 0.005(2) -0.002(2) 0.004(2)
C4 0.021(3) 0.022(3) 0.018(3) 0.004(2) 0.007(2) 0.001(2)
C5 0.018(3) 0.021(3) 0.027(3) -0.006(2) 0.007(2) 0.001(2)
C6 0.017(3) 0.019(3) 0.024(3) 0.004(2) -0.001(2) 0.002(2)
C7 0.034(3) 0.018(3) 0.026(3) 0.002(2) 0.009(3) 0.002(2)
C8 0.020(3) 0.014(2) 0.017(3) -0.0034(19) 0.004(2) -0.0005(19)
C9 0.020(3) 0.015(2) 0.019(3) 0.002(2) -0.001(2) 0.001(2)
C10 0.027(3) 0.014(2) 0.016(3) 0.001(2) 0.007(2) 0.000(2)
C11 0.020(3) 0.016(2) 0.011(3) -0.005(2) 0.002(2) 0.0015(19)
C12 0.017(3) 0.021(3) 0.019(3) 0.003(2) -0.001(2) 0.002(2)
C13 0.022(3) 0.015(2) 0.016(3) 0.000(2) 0.004(2) -0.0033(19)
C14 0.025(3) 0.023(3) 0.024(3) -0.005(2) 0.004(2) -0.006(2)
C15 0.013(2) 0.015(2) 0.013(3) 0.0007(19) 0.001(2) -0.0001(19)
C16 0.026(3) 0.017(3) 0.015(3) -0.004(2) -0.004(2) -0.002(2)
C17 0.031(3) 0.017(3) 0.026(3) 0.003(2) -0.005(3) -0.003(2)
C18 0.025(3) 0.031(3) 0.030(3) 0.006(2) 0.001(3) -0.011(2)
C19 0.021(3) 0.026(3) 0.019(3) -0.006(2) 0.002(2) -0.002(2)
C20 0.017(4) 0.020(4) 0.020(5) 0.000(3) -0.012(3) -0.004(3)
C21 0.013(4) 0.017(4) 0.015(4) 0.000(3) 0.007(3) -0.001(3)
C22 0.032(3) 0.019(3) 0.019(3) -0.001(2) 0.004(2) 0.006(2)
C23 0.027(3) 0.025(3) 0.022(3) 0.004(2) 0.001(2) 0.006(2)
N1 0.013(2) 0.016(2) 0.017(2) -0.0011(16) 0.0037(17) 0.0023(16)
Bi1 0.01336(7) 0.01541(7) 0.01517(7) 0.0000(2) 0.00051(5) -0.0003(2)

loop_
_atom_type_symbol
_atom_type_description
_atom_type_scat_dispersion_real
_atom_type_scat_dispersion_imag
_atom_type_scat_source
C C 0.0033 0.0016 'International Tables Vol C Tables 4.2.6.8 and 6.1.1.4'
H H 0.0000 0.0000 'International Tables Vol C Tables 4.2.6.8 and 6.1.1.4'
N N 0.0061 0.0033 'International Tables Vol C Tables 4.2.6.8 and 6.1.1.4'
Bi Bi -4.1077 10.2566 'International Tables Vol C Tables 4.2.6.8 and 6.1.1.4'

loop_
_geom_angle_atom_site_label_1
_geom_angle_atom_site_label_2
_geom_angle_atom_site_label_3
_geom_angle_site_symmetry_1
_geom_angle_site_symmetry_3
_geom_angle
_geom_angle_publ_flag
C6 C1 C2 . . 117.3(4) ?
C6 C1 Bi1 . . 116.8(3) ?
C2 C1 Bi1 . . 125.4(4) ?
C3 C2 C1 . . 121.3(5) ?
C3 C2 H2 . . 119.4 ?
C1 C2 H2 . . 119.4 ?
C2 C3 C4 . . 120.8(5) ?
C2 C3 H3 . . 119.6 ?
C4 C3 H3 . . 119.6 ?
C5 C4 C3 . . 117.9(5) ?
C5 C4 C7 . . 121.3(5) ?
C3 C4 C7 . . 120.7(4) ?
C4 C5 C6 . . 120.7(5) ?
C4 C5 H5 . . 119.6 ?
C6 C5 H5 . . 119.6 ?
C1 C6 C5 . . 122.0(4) ?
C1 C6 H6 . . 119.0 ?
C5 C6 H6 . . 119.0 ?
C4 C7 H7A . . 109.5 ?
C4 C7 H7B . . 109.5 ?
H7A C7 H7B . . 109.5 ?
C4 C7 H7C . . 109.5 ?
H7A C7 H7C . . 109.5 ?
H7B C7 H7C . . 109.5 ?
C9 C8 C13 . . 117.8(4) ?
C9 C8 Bi1 . . 119.7(3) ?
C13 C8 Bi1 . . 122.5(3) ?
C8 C9 C10 . . 121.0(4) ?
C8 C9 H9 . . 119.5 ?
C10 C9 H9 . . 119.5 ?
C9 C10 C11 . . 120.9(4) ?
C9 C10 H10 . . 119.6 ?
C11 C10 H10 . . 119.6 ?
C12 C11 C10 . . 117.4(4) ?
C12 C11 C14 . . 121.5(4) ?
C10 C11 C14 . . 121.0(4) ?
C13 C12 C11 . . 121.6(4) ?
C13 C12 H12 . . 119.2 ?
C11 C12 H12 . . 119.2 ?
C12 C13 C8 . . 121.3(4) ?
C12 C13 H13 . . 119.4 ?
C8 C13 H13 . . 119.4 ?
C11 C14 H14A . . 109.5 ?
C11 C14 H14B . . 109.5 ?
H14A C14 H14B . . 109.5 ?
C11 C14 H14C . . 109.5 ?
H14A C14 H14C . . 109.5 ?
H14B C14 H14C . . 109.5 ?
C20 C15 C16 . . 118.7(6) ?
C20 C15 Bi1 . . 122.5(5) ?
C16 C15 Bi1 . . 118.8(4) ?
C17 C16 C15 . . 120.5(5) ?
C17 C16 H16 . . 119.7 ?
C15 C16 H16 . . 119.7 ?
C18 C17 C16 . . 119.6(5) ?
C18 C17 H17 . . 120.2 ?
C16 C17 H17 . . 120.2 ?
C17 C18 C19 . . 120.3(5) ?
C17 C18 H18 . . 119.8 ?
C19 C18 H18 . . 119.8 ?
C20 C19 C18 . . 120.4(6) ?
C20 C19 H19 . . 119.8 ?
C18 C19 H19 . . 119.8 ?
C19 C20 C15 . . 120.4(8) ?
C19 C20 C21 . . 119.1(11) ?
C15 C20 C21 . . 120.5(10) ?
N1 C21 C20 . . 113.4(10) ?
N1 C21 H21A . . 108.9 ?
C20 C21 H21A . . 108.9 ?
N1 C21 H21B . . 108.9 ?
C20 C21 H21B . . 108.9 ?
H21A C21 H21B . . 107.7 ?
N1 C22 H22A . . 109.5 ?
N1 C22 H22B . . 109.5 ?
H22A C22 H22B . . 109.5 ?
N1 C22 H22C . . 109.5 ?
H22A C22 H22C . . 109.5 ?
H22B C22 H22C . . 109.5 ?
N1 C23 H23A . . 109.5 ?
N1 C23 H23B . . 109.5 ?
H23A C23 H23B . . 109.5 ?
N1 C23 H23C . . 109.5 ?
H23A C23 H23C . . 109.5 ?
H23B C23 H23C . . 109.5 ?
C21 N1 C22 . . 111.6(5) ?
C21 N1 C23 . . 110.6(5) ?
C22 N1 C23 . . 110.0(4) ?
C21 N1 Bi1 . . 98.6(4) ?
C22 N1 Bi1 . . 118.9(3) ?
C23 N1 Bi1 . . 106.7(3) ?
C1 Bi1 C8 . . 96.07(16) y
C1 Bi1 C15 . . 90.74(16) y
C1 Bi1 N1 . . 157.55(14) y
C8 Bi1 C15 . . 94.85(17) y
C8 Bi1 N1 . . 81.26(14) y
C15 Bi1 N1 . . 67.43(13) y

loop_
_geom_bond_atom_site_label_1
_geom_bond_atom_site_label_2
_geom_bond_site_symmetry_2
_geom_bond_distance
_geom_bond_publ_flag
C1 C6 . 1.384(6) ?
C1 C2 . 1.394(6) ?
C1 Bi1 . 2.291(5) y
C2 C3 . 1.389(7) ?
C2 H2 . 0.9300 ?
C3 C4 . 1.405(7) ?
C3 H3 . 0.9300 ?
C4 C5 . 1.381(7) ?
C4 C7 . 1.509(7) ?
C5 C6 . 1.394(7) ?
C5 H5 . 0.9300 ?
C6 H6 . 0.9300 ?
C7 H7A . 0.9600 ?
C7 H7B . 0.9600 ?
C7 H7C . 0.9600 ?
C8 C9 . 1.386(6) ?
C8 C13 . 1.393(6) ?
C8 Bi1 . 2.265(5) y
C9 C10 . 1.397(6) ?
C9 H9 . 0.9300 ?
C10 C11 . 1.397(6) ?
C10 H10 . 0.9300 ?
C11 C12 . 1.388(6) ?
C11 C14 . 1.503(6) ?
C12 C13 . 1.379(6) ?
C12 H12 . 0.9300 ?
C13 H13 . 0.9300 ?
C14 H14A . 0.9600 ?
C14 H14B . 0.9600 ?
C14 H14C . 0.9600 ?
C15 C20 . 1.391(12) ?
C15 C16 . 1.412(6) ?
C15 Bi1 . 2.267(5) y
C16 C17 . 1.401(7) ?
C16 H16 . 0.9300 ?
C17 C18 . 1.370(7) ?
C17 H17 . 0.9300 ?
C18 C19 . 1.400(7) ?
C18 H18 . 0.9300 ?
C19 C20 . 1.383(11) ?
C19 H19 . 0.9300 ?
C20 C21 . 1.515(7) ?
C21 N1 . 1.448(10) ?
C21 H21A . 0.9700 ?
C21 H21B . 0.9700 ?
C22 N1 . 1.454(6) ?
C22 H22A . 0.9600 ?
C22 H22B . 0.9600 ?
C22 H22C . 0.9600 ?
C23 N1 . 1.473(6) ?
C23 H23A . 0.9600 ?
C23 H23B . 0.9600 ?
C23 H23C . 0.9600 ?
N1 Bi1 . 2.902(4) y
